data_7710138
loop_
_publ_author_name
'Ren , Rui-Ying'
'Su, Chang-Yuan'
'Shao , Ting'
'Zhang, Zhixu'
'Huang, Pei-Zhi'
'Zhang, Yi'
'Jia, Qiang-Qiang'
'Fu, Da-Wei'

_publ_section_title
;
 Dehydration-activated structural phase transition in a two-dimensional
 hybrid double perovskite
;
_journal_name_full 'Dalton Transactions'
_journal_paper_doi 10.1039/D2DT00991A
_journal_year 2022
_chemical_formula_sum 'C24 H56 Bi Cu I8 N4'
_chemical_formula_weight 1688.44
_space_group_crystal_system monoclinic
_space_group_IT_number 14
_space_group_name_Hall '-P 2ybc'
_space_group_name_H-M_alt 'P 1 21/c 1'
_atom_sites_solution_hydrogens geom
_audit_creation_method SHELXL-2018/3
_audit_update_record
;
2022-04-16 deposited with the CCDC.	2022-05-02 downloaded from the CCDC.
;
_cell_angle_alpha 90
_cell_angle_beta 91.149(6)
_cell_angle_gamma 90
_cell_formula_units_Z 2
_cell_length_a 9.313(3)
_cell_length_b 9.211(4)
_cell_length_c 26.573(10)
_cell_measurement_reflns_used 9980
_cell_measurement_temperature 400(2)
_cell_measurement_theta_max 25.94
_cell_measurement_theta_min 2.34
_cell_volume 2279.0(15)
_computing_structure_refinement 'SHELXL-2018/3 (Sheldrick, 2018)'
_diffrn_ambient_temperature 400(2)
_diffrn_measured_fraction_theta_full 1.000
_diffrn_measured_fraction_theta_max 0.998
_diffrn_measurement_device_type 'CCD area detector'
_diffrn_measurement_method 'phi and omega scans'
_diffrn_radiation_type MoK\a
_diffrn_radiation_wavelength 0.71073
_diffrn_reflns_av_R_equivalents 0.0731
_diffrn_reflns_av_unetI/netI 0.0565
_diffrn_reflns_Laue_measured_fraction_full 1.000
_diffrn_reflns_Laue_measured_fraction_max 0.998
_diffrn_reflns_limit_h_max 11
_diffrn_reflns_limit_h_min -11
_diffrn_reflns_limit_k_max 11
_diffrn_reflns_limit_k_min -11
_diffrn_reflns_limit_l_max 33
_diffrn_reflns_limit_l_min -33
_diffrn_reflns_number 46020
_diffrn_reflns_point_group_measured_fraction_full 1.000
_diffrn_reflns_point_group_measured_fraction_max 0.998
_diffrn_reflns_theta_full 25.242
_diffrn_reflns_theta_max 26.401
_diffrn_reflns_theta_min 2.187
_exptl_absorpt_coefficient_mu 9.759
_exptl_crystal_colour black
_exptl_crystal_density_diffrn 2.460
_exptl_crystal_description prism
_exptl_crystal_F_000 1528
_refine_diff_density_max 4.605
_refine_diff_density_min -4.402
_refine_diff_density_rms 0.361
_refine_ls_extinction_method none
_refine_ls_goodness_of_fit_ref 1.047
_refine_ls_hydrogen_treatment constr
_refine_ls_matrix_type full
_refine_ls_number_parameters 177
_refine_ls_number_reflns 4672
_refine_ls_number_restraints 246
_refine_ls_restrained_S_all 1.055
_refine_ls_R_factor_all 0.1353
_refine_ls_R_factor_gt 0.1152
_refine_ls_shift/su_max 0.002
_refine_ls_shift/su_mean 0.000
_refine_ls_structure_factor_coef Fsqd
_refine_ls_weighting_details 'w=1/[\s^2^(Fo^2^)+(0.1817P)^2^+60.8862P] where P=(Fo^2^+2Fc^2^)/3'
_refine_ls_weighting_scheme calc
_refine_ls_wR_factor_gt 0.3498
_refine_ls_wR_factor_ref 0.3673
_reflns_Friedel_coverage 0.000
_reflns_number_gt 3360
_reflns_number_total 4672
_reflns_threshold_expression 'I > 2\s(I)'
_cod_data_source_file d2dt00991a2.cif
_cod_data_source_block P21-C
_cod_original_sg_symbol_H-M 'P 21/c'
_cod_database_code 7710138
_shelx_shelxl_version_number 2018/3
_shelx_space_group_comment
;
The symmetry employed for this shelxl refinement is uniquely defined
by the following loop, which should always be used as a source of
symmetry information in preference to the above space-group names.
They are only intended as comments.
;

loop_
_space_group_symop_operation_xyz
'x, y, z'
'-x, y+1/2, -z+1/2'
'-x, -y, -z'
'x, -y-1/2, z-1/2'

loop_
_atom_site_label
_atom_site_type_symbol
_atom_site_fract_x
_atom_site_fract_y
_atom_site_fract_z
_atom_site_U_iso_or_equiv
_atom_site_adp_type
_atom_site_occupancy
_atom_site_site_symmetry_order
_atom_site_calc_flag
_atom_site_refinement_flags_posn
_atom_site_refinement_flags_adp
_atom_site_refinement_flags_occupancy
_atom_site_disorder_assembly
_atom_site_disorder_group
Bi1 Bi 1.000000 0.500000 0.500000 0.0730(5) Uani 1 2 d S U P . .
Cu1 Cu 0.500000 0.000000 0.500000 0.207(5) Uani 1 2 d S U P . .
I1 I 1.0269(3) 0.4961(3) 0.38431(8) 0.1166(9) Uani 1 1 d . U . . .
I2 I 0.7273(2) 0.6897(3) 0.49464(9) 0.1111(8) Uani 1 1 d . U . . .
I3 I 0.8121(3) 0.2239(3) 0.49386(9) 0.1107(8) Uani 1 1 d . U . . .
I4 I 0.4781(2) -0.0075(2) 0.40978(9) 0.1007(7) Uani 1 1 d . U . . .
C1 C 0.495(6) 0.554(3) 0.369(2) 0.176(8) Uani 1 1 d D U . . .
H1 H 0.587066 0.603685 0.373372 0.211 Uiso 1 1 calc R U . . .
C2 C 0.435(6) 0.605(6) 0.3189(19) 0.177(8) Uani 1 1 d . U . . .
H2A H 0.438692 0.710106 0.317479 0.212 Uiso 1 1 calc R U . . .
H2B H 0.335332 0.575529 0.315400 0.212 Uiso 1 1 calc R U . . .
C3 C 0.519(6) 0.543(3) 0.276(2) 0.179(8) Uani 1 1 d D U . . .
H3A H 0.602079 0.603970 0.270808 0.215 Uiso 1 1 calc R U . . .
H3B H 0.459618 0.546633 0.245788 0.215 Uiso 1 1 calc R U . . .
C4 C 0.570(5) 0.389(3) 0.283(2) 0.179(8) Uani 1 1 d D U . . .
H4A H 0.490717 0.323742 0.276462 0.214 Uiso 1 1 calc R U . . .
H4B H 0.643866 0.369148 0.258860 0.214 Uiso 1 1 calc R U . . .
C5 C 0.626(6) 0.362(6) 0.3319(19) 0.178(8) Uani 1 1 d . U . . .
H5A H 0.713743 0.417653 0.336426 0.213 Uiso 1 1 calc R U . . .
H5B H 0.652660 0.259754 0.333764 0.213 Uiso 1 1 calc R U . . .
C6 C 0.526(6) 0.396(3) 0.377(2) 0.177(8) Uani 1 1 d D U . . .
H6A H 0.438943 0.338195 0.374737 0.212 Uiso 1 1 calc R U . . .
H6B H 0.574415 0.378661 0.408730 0.212 Uiso 1 1 calc R U . . .
N1 N 0.406(4) 0.606(5) 0.4092(14) 0.170(9) Uani 1 1 d . U . . .
H1A H 0.320705 0.563178 0.407400 0.255 Uiso 1 1 calc R U . . .
H1B H 0.394910 0.701917 0.406322 0.255 Uiso 1 1 calc R U . . .
H1C H 0.448455 0.585999 0.438712 0.255 Uiso 1 1 calc R U . . .
C7 C 1.020(8) 0.972(7) 0.371(3) 0.192(9) Uani 1 1 d . U . . .
H7 H 1.063346 0.875523 0.369513 0.230 Uiso 1 1 calc R U . . .
C8 C 1.089(7) 1.088(7) 0.319(2) 0.194(9) Uani 1 1 d . U . . .
H8A H 1.042986 1.182560 0.317496 0.233 Uiso 1 1 calc R U . . .
H8B H 1.192389 1.098206 0.320289 0.233 Uiso 1 1 calc R U . . .
C9 C 1.033(8) 0.979(6) 0.277(3) 0.193(9) Uani 1 1 d . U . . .
H9A H 1.063970 1.013570 0.244180 0.232 Uiso 1 1 calc R U . . .
H9B H 1.074437 0.884314 0.282541 0.232 Uiso 1 1 calc R U . . .
C10 C 0.878(8) 0.968(6) 0.276(3) 0.193(9) Uani 1 1 d . U . . .
H10A H 0.833639 1.062648 0.272514 0.232 Uiso 1 1 calc R U . . .
H10B H 0.844598 0.906098 0.248706 0.232 Uiso 1 1 calc R U . . .
C11 C 0.848(7) 0.908(7) 0.321(2) 0.192(9) Uani 1 1 d . U . . .
H11A H 0.876638 0.807273 0.319083 0.231 Uiso 1 1 calc R U . . .
H11B H 0.743975 0.908368 0.323280 0.231 Uiso 1 1 calc R U . . .
C12 C 0.905(8) 0.964(7) 0.372(3) 0.191(9) Uani 1 1 d . U . . .
H12A H 0.864176 1.058441 0.378988 0.229 Uiso 1 1 calc R U . . .
H12B H 0.878287 0.897799 0.398468 0.229 Uiso 1 1 calc R U . . .
N2 N 1.105(5) 1.072(5) 0.4088(17) 0.190(10) Uani 1 1 d . U . . .
H2C H 1.064467 1.159661 0.409563 0.285 Uiso 1 1 calc R U . . .
H2D H 1.195703 1.080891 0.399029 0.285 Uiso 1 1 calc R U . . .
H2E H 1.103909 1.033013 0.439389 0.285 Uiso 1 1 calc R U . . .

loop_
_atom_site_aniso_label
_atom_site_aniso_U_11
_atom_site_aniso_U_22
_atom_site_aniso_U_33
_atom_site_aniso_U_23
_atom_site_aniso_U_13
_atom_site_aniso_U_12
Bi1 0.0707(8) 0.0719(8) 0.0763(8) -0.0023(5) 0.0031(5) 0.0001(6)
Cu1 0.225(8) 0.234(9) 0.162(6) 0.002(5) 0.003(7) -0.066(6)
I1 0.1284(18) 0.154(2) 0.0676(11) 0.0009(10) -0.0001(11) -0.0128(14)
I2 0.0933(13) 0.1157(16) 0.1236(16) -0.0133(12) -0.0161(11) 0.0372(12)
I3 0.1140(15) 0.0978(14) 0.1209(15) -0.0128(11) 0.0190(12) -0.0361(12)
I4 0.0963(13) 0.1015(14) 0.1043(14) 0.0013(9) 0.0025(10) 0.0005(10)
C1 0.177(10) 0.177(9) 0.174(9) 0.000(6) 0.006(6) 0.001(6)
C2 0.178(10) 0.178(10) 0.174(9) 0.000(6) 0.005(6) 0.001(6)
C3 0.181(10) 0.179(10) 0.176(9) 0.000(6) 0.005(6) 0.003(6)
C4 0.181(10) 0.179(10) 0.176(9) -0.001(6) 0.005(6) 0.002(6)
C5 0.179(10) 0.178(10) 0.176(10) -0.001(6) 0.005(6) 0.002(6)
C6 0.178(10) 0.177(9) 0.176(9) 0.000(6) 0.006(6) 0.001(6)
N1 0.170(15) 0.169(14) 0.172(11) 0.001(12) 0.010(11) -0.009(12)
C7 0.191(11) 0.193(11) 0.191(10) -0.003(6) 0.002(6) -0.001(6)
C8 0.193(11) 0.195(11) 0.193(10) -0.001(6) 0.004(6) -0.002(6)
C9 0.192(11) 0.195(11) 0.192(10) -0.001(6) 0.004(6) -0.001(7)
C10 0.192(11) 0.196(11) 0.192(10) -0.001(6) 0.003(6) -0.001(7)
C11 0.191(11) 0.195(11) 0.191(11) -0.002(6) 0.003(6) -0.002(7)
C12 0.190(11) 0.193(11) 0.191(10) -0.004(6) 0.004(6) -0.002(6)
N2 0.185(15) 0.193(16) 0.192(12) -0.006(12) 0.000(12) 0.005(12)

loop_
_atom_type_symbol
_atom_type_description
_atom_type_scat_dispersion_real
_atom_type_scat_dispersion_imag
_atom_type_scat_source
C C 0.0033 0.0016 'International Tables Vol C Tables 4.2.6.8 and 6.1.1.4'
H H 0.0000 0.0000 'International Tables Vol C Tables 4.2.6.8 and 6.1.1.4'
N N 0.0061 0.0033 'International Tables Vol C Tables 4.2.6.8 and 6.1.1.4'
Cu Cu 0.3201 1.2651 'International Tables Vol C Tables 4.2.6.8 and 6.1.1.4'
I I -0.4742 1.8119 'International Tables Vol C Tables 4.2.6.8 and 6.1.1.4'
Bi Bi -4.1077 10.2566 'International Tables Vol C Tables 4.2.6.8 and 6.1.1.4'

loop_
_geom_angle_atom_site_label_1
_geom_angle_atom_site_label_2
_geom_angle_atom_site_label_3
_geom_angle
_geom_angle_site_symmetry_1
_geom_angle_site_symmetry_3
_geom_angle_publ_flag
I2 Bi1 I2 180.0 . 3_766 ?
I2 Bi1 I3 89.93(7) . . ?
I2 Bi1 I3 90.07(7) 3_766 . ?
I2 Bi1 I3 90.07(7) . 3_766 ?
I2 Bi1 I3 89.93(7) 3_766 3_766 ?
I3 Bi1 I3 180.0 . 3_766 ?
I2 Bi1 I1 87.49(7) . 3_766 ?
I2 Bi1 I1 92.51(7) 3_766 3_766 ?
I3 Bi1 I1 90.28(6) . 3_766 ?
I3 Bi1 I1 89.72(6) 3_766 3_766 ?
I2 Bi1 I1 92.51(7) . . ?
I2 Bi1 I1 87.49(7) 3_766 . ?
I3 Bi1 I1 89.72(6) . . ?
I3 Bi1 I1 90.28(6) 3_766 . ?
I1 Bi1 I1 180.0 3_766 . ?
I4 Cu1 I4 180.0 3_656 . ?
I4 Cu1 I3 88.63(7) 3_656 . ?
I4 Cu1 I3 91.37(7) . . ?
Bi1 I3 Cu1 159.04(9) . . ?
N1 C1 C2 110(4) . . ?
N1 C1 C6 110(4) . . ?
C2 C1 C6 119(4) . . ?
C1 C2 C3 111(5) . . ?
C2 C3 C4 116(4) . . ?
C5 C4 C3 113(4) . . ?
C4 C5 C6 117(5) . . ?
C1 C6 C5 102(4) . . ?
C12 C7 N2 121(7) . . ?
C12 C7 C8 115(7) . . ?
N2 C7 C8 88(4) . . ?
C9 C8 C7 93(5) . . ?
C10 C9 C8 112(6) . . ?
C11 C10 C9 104(6) . . ?
C10 C11 C12 125(6) . . ?
C7 C12 C11 109(8) . . ?

loop_
_geom_bond_atom_site_label_1
_geom_bond_atom_site_label_2
_geom_bond_distance
_geom_bond_site_symmetry_2
_geom_bond_publ_flag
Bi1 I2 3.084(2) . ?
Bi1 I2 3.084(2) 3_766 ?
Bi1 I3 3.090(2) . ?
Bi1 I3 3.090(2) 3_766 ?
Bi1 I1 3.089(2) 3_766 ?
Bi1 I1 3.090(2) . ?
Cu1 I4 2.403(3) 3_656 ?
Cu1 I4 2.403(3) . ?
Cu1 I3 3.570(2) . ?
C1 N1 1.45(6) . ?
C1 C2 1.51(7) . ?
C1 C6 1.5000(12) . ?
C2 C3 1.51(6) . ?
C3 C4 1.5000(12) . ?
C4 C5 1.41(6) . ?
C5 C6 1.56(7) . ?
C7 C12 1.07(8) . ?
C7 N2 1.57(8) . ?
C7 C8 1.86(9) . ?
C8 C9 1.59(8) . ?
C9 C10 1.44(8) . ?
C10 C11 1.35(8) . ?
C11 C12 1.53(8) . ?
